data_7217819
loop_
_publ_author_name
'Zhao, Jie'
'Xie, Li-Qiong'
'Ma, Ying-Ming'
'Zhou, Ai-Ju'
'Dong, Wen'
'Wang, Jing'
'Chen, Yan-Cong'
'Tong, Ming-Liang'

_publ_section_title
;
 Structures and properties of coordination polymers involving asymmetric
 biphenyl-3,2&#x2032;,5&#x2032;-tricarboxylate
;
_journal_issue 43
_journal_name_full CrystEngComm
_journal_page_first 10006
_journal_paper_doi 10.1039/C4CE01225A
_journal_volume 16
_journal_year 2014
_chemical_formula_sum 'C60 H42 Mn3 N6 O14'
_chemical_formula_weight 1235.82
_chemical_name_systematic
; 
 ? 
;
_space_group_IT_number 14
_symmetry_cell_setting monoclinic
_symmetry_space_group_name_Hall '-P 2yn'
_symmetry_space_group_name_H-M 'P 1 21/n 1'
_atom_sites_solution_hydrogens geom
_atom_sites_solution_primary direct
_atom_sites_solution_secondary difmap
_audit_creation_method SHELXL-97
_cell_angle_alpha 90.00
_cell_angle_beta 113.4110(10)
_cell_angle_gamma 90.00
_cell_formula_units_Z 2
_cell_length_a 9.3553(2)
_cell_length_b 24.7637(4)
_cell_length_c 11.6174(2)
_cell_measurement_temperature 296(2)
_cell_volume 2469.86(8)
_computing_cell_refinement 'SMART (Bruker, 1996)'
_computing_data_collection 'SMART (Bruker, 1996)'
_computing_data_reduction 'SAINT (Bruker, 1996)'
_computing_molecular_graphics SHELXTL
_computing_publication_material SHELXTL
_computing_structure_refinement 'SHELXL-97 (Sheldrick, 1997)'
_computing_structure_solution 'SHELXS-97 (Sheldrick, 1990)'
_diffrn_ambient_temperature 296(2)
_diffrn_measured_fraction_theta_full 0.998
_diffrn_measured_fraction_theta_max 0.998
_diffrn_measurement_device_type 'Bruker Smart Apex CCD area detector'
_diffrn_measurement_method 'phi and omega scans'
_diffrn_radiation_monochromator graphite
_diffrn_radiation_source 'fine-focus sealed tube'
_diffrn_radiation_type MoK\a
_diffrn_radiation_wavelength 0.71073
_diffrn_reflns_av_R_equivalents 0.0465
_diffrn_reflns_av_sigmaI/netI 0.0327
_diffrn_reflns_limit_h_max 12
_diffrn_reflns_limit_h_min -12
_diffrn_reflns_limit_k_max 32
_diffrn_reflns_limit_k_min -32
_diffrn_reflns_limit_l_max 15
_diffrn_reflns_limit_l_min -15
_diffrn_reflns_number 39660
_diffrn_reflns_theta_full 27.60
_diffrn_reflns_theta_max 27.60
_diffrn_reflns_theta_min 1.64
_exptl_absorpt_coefficient_mu 0.838
_exptl_absorpt_correction_T_max 0.912
_exptl_absorpt_correction_T_min 0.889
_exptl_absorpt_correction_type multi-scan
_exptl_absorpt_process_details 'SADABS (Sheldrick,1996)'
_exptl_crystal_colour colorless
_exptl_crystal_density_diffrn 1.662
_exptl_crystal_density_method 'not measured'
_exptl_crystal_description block
_exptl_crystal_F_000 1262
_exptl_crystal_size_max 0.14
_exptl_crystal_size_mid 0.12
_exptl_crystal_size_min 0.11
_refine_diff_density_max 0.352
_refine_diff_density_min -0.302
_refine_diff_density_rms 0.057
_refine_ls_extinction_method none
_refine_ls_goodness_of_fit_ref 1.047
_refine_ls_hydrogen_treatment mixed
_refine_ls_matrix_type full
_refine_ls_number_parameters 384
_refine_ls_number_reflns 5717
_refine_ls_number_restraints 0
_refine_ls_restrained_S_all 1.047
_refine_ls_R_factor_all 0.0513
_refine_ls_R_factor_gt 0.0344
_refine_ls_shift/su_max 0.001
_refine_ls_shift/su_mean 0.000
_refine_ls_structure_factor_coef Fsqd
_refine_ls_weighting_details 'calc w=1/[\s^2^(Fo^2^)+(0.0406P)^2^+0.8956P] where P=(Fo^2^+2Fc^2^)/3'
_refine_ls_weighting_scheme calc
_refine_ls_wR_factor_gt 0.0814
_refine_ls_wR_factor_ref 0.0881
_reflns_number_gt 4463
_reflns_number_total 5717
_reflns_threshold_expression >2sigma(I)
_cod_data_source_file c4ce01225a2.cif
_cod_data_source_block 1
_cod_depositor_comments 'Adding full bibliography for 7217816--7217819.cif.'
_cod_original_sg_symbol_H-M P21/n
_cod_database_code 7217819

loop_
_symmetry_equiv_pos_as_xyz
'x, y, z'
'-x+1/2, y+1/2, -z+1/2'
'-x, -y, -z'
'x-1/2, -y-1/2, z-1/2'

loop_
_atom_site_label
_atom_site_type_symbol
_atom_site_fract_x
_atom_site_fract_y
_atom_site_fract_z
_atom_site_U_iso_or_equiv
_atom_site_adp_type
_atom_site_occupancy
_atom_site_symmetry_multiplicity
_atom_site_calc_flag
_atom_site_refinement_flags
Mn1 Mn 0.18429(4) 0.185777(12) 0.14440(2) 0.02322(9) Uani 1 1 d .
Mn2 Mn 0.0000 0.0000 0.0000 0.01983(10) Uani 1 2 d S
N1 N 0.1876(2) 0.18419(7) 0.34074(14) 0.0274(4) Uani 1 1 d .
N2 N 0.1941(2) 0.18392(7) 0.95198(15) 0.0284(4) Uani 1 1 d .
N3 N -0.0015(2) 0.00725(7) -0.19527(14) 0.0266(4) Uani 1 1 d .
O1 O 0.26504(16) 0.10310(5) 0.18073(12) 0.0285(3) Uani 1 1 d .
O2 O 0.23247(16) 0.03130(5) 0.05698(12) 0.0276(3) Uani 1 1 d .
O3 O 0.6167(2) 0.18263(7) -0.53277(14) 0.0495(5) Uani 1 1 d .
O4 O 0.6438(2) 0.22909(6) -0.36118(14) 0.0425(4) Uani 1 1 d .
O5 O 0.90483(16) 0.08251(5) -0.01781(12) 0.0270(3) Uani 1 1 d .
O6 O 0.94139(16) 0.16331(6) 0.07413(13) 0.0293(3) Uani 1 1 d .
O1W O 0.4320(2) 0.21810(8) 0.23615(16) 0.0383(4) Uani 1 1 d .
C1 C 0.4458(2) 0.08849(7) 0.08739(17) 0.0220(4) Uani 1 1 d .
C2 C 0.4491(2) 0.07982(7) -0.02973(17) 0.0234(4) Uani 1 1 d .
H2A H 0.3640 0.0635 -0.0921 0.028 Uiso 1 1 calc R
C3 C 0.5764(2) 0.09490(7) -0.05646(17) 0.0228(4) Uani 1 1 d .
C4 C 0.7068(2) 0.11651(7) 0.04039(17) 0.0224(4) Uani 1 1 d .
C5 C 0.7008(2) 0.12717(8) 0.15601(17) 0.0257(4) Uani 1 1 d .
H5A H 0.7852 0.1438 0.2186 0.031 Uiso 1 1 calc R
C6 C 0.5715(2) 0.11355(8) 0.17966(17) 0.0261(4) Uani 1 1 d .
H6A H 0.5691 0.1212 0.2572 0.031 Uiso 1 1 calc R
C7 C 0.5619(2) 0.09201(8) -0.18833(17) 0.0240(4) Uani 1 1 d .
C8 C 0.4982(2) 0.04726(8) -0.26353(19) 0.0300(5) Uani 1 1 d .
H8A H 0.4710 0.0170 -0.2293 0.036 Uiso 1 1 calc R
C9 C 0.4750(3) 0.04736(9) -0.38880(19) 0.0348(5) Uani 1 1 d .
H9A H 0.4324 0.0171 -0.4379 0.042 Uiso 1 1 calc R
C10 C 0.5144(3) 0.09197(9) -0.44214(18) 0.0317(5) Uani 1 1 d .
H10A H 0.4982 0.0916 -0.5265 0.038 Uiso 1 1 calc R
C11 C 0.5778(2) 0.13698(8) -0.36927(17) 0.0261(4) Uani 1 1 d .
C12 C 0.6006(2) 0.13640(8) -0.24343(17) 0.0258(4) Uani 1 1 d .
H12A H 0.6432 0.1667 -0.1945 0.031 Uiso 1 1 calc R
C13 C 0.3026(2) 0.07305(8) 0.11011(16) 0.0217(4) Uani 1 1 d .
C14 C 0.6159(3) 0.18698(8) -0.42651(18) 0.0304(5) Uani 1 1 d .
C15 C 0.8629(2) 0.12138(7) 0.03011(16) 0.0212(4) Uani 1 1 d .
C16 C 0.1367(3) 0.14190(9) 0.38437(19) 0.0343(5) Uani 1 1 d .
H16A H 0.1000 0.1120 0.3324 0.041 Uiso 1 1 calc R
C17 C 0.2424(3) 0.22586(8) 0.41895(18) 0.0303(5) Uani 1 1 d .
H17A H 0.2803 0.2555 0.3909 0.036 Uiso 1 1 calc R
C18 C 0.2461(3) 0.22758(8) 0.53856(18) 0.0297(5) Uani 1 1 d .
H18A H 0.2852 0.2577 0.5891 0.036 Uiso 1 1 calc R
C19 C 0.1905(2) 0.18362(8) 0.58255(17) 0.0262(4) Uani 1 1 d .
C20 C 0.1357(3) 0.14015(8) 0.50216(19) 0.0352(5) Uani 1 1 d .
H20A H 0.0980 0.1097 0.5279 0.042 Uiso 1 1 calc R
C21 C 0.1935(3) 0.18364(8) 0.71094(17) 0.0277(4) Uani 1 1 d .
C22 C 0.3038(3) 0.21230(9) 0.80788(18) 0.0320(5) Uani 1 1 d .
H22A H 0.3803 0.2320 0.7941 0.038 Uiso 1 1 calc R
C23 C 0.2995(3) 0.21146(9) 0.92529(18) 0.0330(5) Uani 1 1 d .
H23A H 0.3741 0.2312 0.9892 0.040 Uiso 1 1 calc R
C24 C 0.0889(3) 0.15584(9) 0.85863(19) 0.0350(5) Uani 1 1 d .
H24A H 0.0151 0.1360 0.8756 0.042 Uiso 1 1 calc R
C25 C 0.0838(3) 0.15476(9) 0.73870(19) 0.0350(5) Uani 1 1 d .
H25A H 0.0074 0.1348 0.6766 0.042 Uiso 1 1 calc R
C26 C -0.1212(3) 0.02509(10) -0.29521(19) 0.0375(5) Uani 1 1 d .
H26A H -0.2075 0.0388 -0.2841 0.045 Uiso 1 1 calc R
C27 C -0.1237(3) 0.02427(10) -0.41483(19) 0.0355(5) Uani 1 1 d .
H27A H -0.2085 0.0386 -0.4814 0.043 Uiso 1 1 calc R
C28 C 0.0001(2) 0.00216(8) -0.43597(16) 0.0245(4) Uani 1 1 d .
C29 C 0.1258(2) -0.01491(9) -0.33097(17) 0.0292(4) Uani 1 1 d .
H29A H 0.2133 -0.0292 -0.3392 0.035 Uiso 1 1 calc R
C30 C 0.1217(3) -0.01084(8) -0.21398(18) 0.0279(4) Uani 1 1 d .
H30A H 0.2094 -0.0213 -0.1445 0.033 Uiso 1 1 calc R
H1WA H 0.503(4) 0.2090(15) 0.315(3) 0.097(12) Uiso 1 1 d .
H1WB H 0.429(4) 0.2512(15) 0.240(3) 0.086(12) Uiso 1 1 d .

loop_
_atom_site_aniso_label
_atom_site_aniso_U_11
_atom_site_aniso_U_22
_atom_site_aniso_U_33
_atom_site_aniso_U_23
_atom_site_aniso_U_13
_atom_site_aniso_U_12
Mn1 0.02804(18) 0.02500(16) 0.02065(15) -0.00305(11) 0.01393(13) -0.00320(13)
Mn2 0.0237(2) 0.0211(2) 0.01896(19) -0.00174(15) 0.01293(17) -0.00324(16)
N1 0.0327(10) 0.0290(9) 0.0222(8) -0.0019(7) 0.0128(8) -0.0032(8)
N2 0.0365(10) 0.0286(9) 0.0247(8) 0.0007(7) 0.0170(8) 0.0012(8)
N3 0.0292(10) 0.0313(9) 0.0216(8) -0.0011(7) 0.0125(8) -0.0022(7)
O1 0.0322(8) 0.0291(7) 0.0311(7) -0.0026(6) 0.0200(7) -0.0012(6)
O2 0.0252(8) 0.0281(7) 0.0336(7) -0.0052(6) 0.0160(6) -0.0059(6)
O3 0.0740(13) 0.0503(11) 0.0298(8) 0.0040(7) 0.0266(9) -0.0080(9)
O4 0.0647(12) 0.0264(8) 0.0385(8) 0.0010(7) 0.0228(8) -0.0055(8)
O5 0.0278(8) 0.0237(7) 0.0344(7) -0.0018(6) 0.0176(6) 0.0015(6)
O6 0.0250(8) 0.0256(7) 0.0393(8) -0.0069(6) 0.0149(7) -0.0046(6)
O1W 0.0380(10) 0.0373(10) 0.0381(9) -0.0012(7) 0.0133(8) -0.0059(8)
C1 0.0217(10) 0.0214(9) 0.0257(9) 0.0009(7) 0.0125(8) 0.0018(8)
C2 0.0232(10) 0.0242(10) 0.0237(9) -0.0013(7) 0.0103(8) -0.0029(8)
C3 0.0239(11) 0.0221(9) 0.0243(9) 0.0003(7) 0.0118(8) -0.0003(8)
C4 0.0219(10) 0.0210(9) 0.0262(9) 0.0006(7) 0.0117(9) 0.0002(8)
C5 0.0224(11) 0.0294(10) 0.0248(9) -0.0056(8) 0.0088(9) -0.0037(8)
C6 0.0263(11) 0.0296(10) 0.0250(9) -0.0025(8) 0.0132(9) 0.0001(8)
C7 0.0212(10) 0.0280(10) 0.0247(9) 0.0005(8) 0.0110(8) 0.0006(8)
C8 0.0329(12) 0.0277(11) 0.0332(10) -0.0023(8) 0.0171(10) -0.0071(9)
C9 0.0402(14) 0.0326(12) 0.0319(11) -0.0102(9) 0.0146(10) -0.0101(10)
C10 0.0357(13) 0.0379(12) 0.0233(10) -0.0039(8) 0.0136(9) -0.0019(10)
C11 0.0257(11) 0.0271(10) 0.0264(9) 0.0025(8) 0.0115(9) 0.0030(8)
C12 0.0289(11) 0.0250(10) 0.0253(9) -0.0038(8) 0.0125(9) -0.0027(8)
C13 0.0223(10) 0.0237(10) 0.0201(8) 0.0041(7) 0.0095(8) 0.0018(8)
C14 0.0324(12) 0.0325(11) 0.0268(10) 0.0061(8) 0.0121(9) 0.0023(9)
C15 0.0207(10) 0.0235(10) 0.0200(8) 0.0018(7) 0.0089(8) 0.0003(8)
C16 0.0449(14) 0.0345(12) 0.0280(10) -0.0094(9) 0.0192(10) -0.0137(10)
C17 0.0404(13) 0.0269(11) 0.0286(10) 0.0015(8) 0.0190(10) -0.0037(9)
C18 0.0394(13) 0.0272(11) 0.0258(10) -0.0036(8) 0.0163(10) -0.0051(9)
C19 0.0304(12) 0.0292(11) 0.0225(9) -0.0007(8) 0.0141(9) -0.0012(9)
C20 0.0511(15) 0.0300(11) 0.0325(11) -0.0046(9) 0.0250(11) -0.0130(10)
C21 0.0364(12) 0.0279(10) 0.0232(9) 0.0019(8) 0.0164(9) 0.0024(9)
C22 0.0338(12) 0.0390(12) 0.0280(10) -0.0022(9) 0.0173(10) -0.0069(10)
C23 0.0346(13) 0.0408(12) 0.0244(10) -0.0039(9) 0.0128(10) -0.0051(10)
C24 0.0464(14) 0.0346(12) 0.0331(11) -0.0025(9) 0.0254(11) -0.0089(10)
C25 0.0463(14) 0.0362(12) 0.0282(10) -0.0081(9) 0.0211(10) -0.0154(10)
C26 0.0306(13) 0.0590(15) 0.0269(10) -0.0016(10) 0.0158(10) 0.0061(11)
C27 0.0270(12) 0.0557(14) 0.0229(10) 0.0013(9) 0.0089(9) 0.0063(10)
C28 0.0282(11) 0.0281(10) 0.0196(9) -0.0020(7) 0.0122(8) -0.0037(8)
C29 0.0306(12) 0.0357(11) 0.0243(9) 0.0006(8) 0.0141(9) 0.0049(9)
C30 0.0309(12) 0.0318(11) 0.0212(9) 0.0025(8) 0.0108(9) 0.0039(9)

loop_
_atom_type_symbol
_atom_type_description
_atom_type_scat_dispersion_real
_atom_type_scat_dispersion_imag
_atom_type_scat_source
C C 0.0033 0.0016 'International Tables Vol C Tables 4.2.6.8 and 6.1.1.4'
H H 0.0000 0.0000 'International Tables Vol C Tables 4.2.6.8 and 6.1.1.4'
N N 0.0061 0.0033 'International Tables Vol C Tables 4.2.6.8 and 6.1.1.4'
O O 0.0106 0.0060 'International Tables Vol C Tables 4.2.6.8 and 6.1.1.4'
Mn Mn 0.3368 0.7283 'International Tables Vol C Tables 4.2.6.8 and 6.1.1.4'

loop_
_geom_angle_atom_site_label_1
_geom_angle_atom_site_label_2
_geom_angle_atom_site_label_3
_geom_angle
_geom_angle_site_symmetry_1
_geom_angle_site_symmetry_3
O4 Mn1 O6 95.47(6) 4_566 1_455
O4 Mn1 O1 169.15(6) 4_566 .
O6 Mn1 O1 93.63(5) 1_455 .
O4 Mn1 N1 88.80(6) 4_566 .
O6 Mn1 N1 88.14(6) 1_455 .
O1 Mn1 N1 85.60(5) . .
O4 Mn1 N2 93.79(6) 4_566 1_554
O6 Mn1 N2 94.05(6) 1_455 1_554
O1 Mn1 N2 91.45(5) . 1_554
N1 Mn1 N2 176.43(6) . 1_554
O4 Mn1 O1W 78.62(7) 4_566 .
O6 Mn1 O1W 171.77(6) 1_455 .
O1 Mn1 O1W 91.71(6) . .
N1 Mn1 O1W 86.02(6) . .
N2 Mn1 O1W 92.07(6) 1_554 .
O2 Mn2 O2 180 . 3
O2 Mn2 O5 90.93(5) . 1_455
O2 Mn2 O5 89.07(5) 3 1_455
O2 Mn2 O5 89.07(5) . 3_655
O2 Mn2 O5 90.93(5) 3 3_655
O5 Mn2 O5 180. 1_455 3_655
O2 Mn2 N3 83.28(5) . .
O2 Mn2 N3 96.72(5) 3 .
O5 Mn2 N3 89.49(5) 1_455 .
O5 Mn2 N3 90.51(5) 3_655 .
O2 Mn2 N3 96.72(5) . 3
O2 Mn2 N3 83.28(5) 3 3
O5 Mn2 N3 90.51(5) 1_455 3
O5 Mn2 N3 89.49(5) 3_655 3
N3 Mn2 N3 180 . 3
C16 N1 C17 116.58(16) . .
C16 N1 Mn1 122.16(13) . .
C17 N1 Mn1 121.26(12) . .
C23 N2 C24 116.92(17) . .
C23 N2 Mn1 122.75(13) . 1_556
C24 N2 Mn1 120.29(13) . 1_556
C26 N3 C30 116.93(16) . .
C26 N3 Mn2 124.60(13) . .
C30 N3 Mn2 118.31(13) . .
C13 O1 Mn1 126.81(12) . .
C13 O2 Mn2 135.98(12) . .
C14 O4 Mn1 146.04(13) . 4_665
C15 O5 Mn2 149.06(12) . 1_655
C15 O6 Mn1 136.33(13) . 1_655
Mn1 O1W H1WA 125(2) . .
Mn1 O1W H1WB 109(2) . .
H1WA O1W H1WB 103(3) . .
C6 C1 C2 119.00(17) . .
C6 C1 C13 121.11(16) . .
C2 C1 C13 119.82(17) . .
C1 C2 C3 121.97(18) . .
C1 C2 H2A 119.0 . .
C3 C2 H2A 119.0 . .
C2 C3 C4 118.23(16) . .
C2 C3 C7 118.71(17) . .
C4 C3 C7 122.81(16) . .
C5 C4 C3 119.50(17) . .
C5 C4 C15 118.07(17) . .
C3 C4 C15 121.85(15) . .
C6 C5 C4 121.27(18) . .
C6 C5 H5A 119.4 . .
C4 C5 H5A 119.4 . .
C1 C6 C5 119.74(17) . .
C1 C6 H6A 120.1 . .
C5 C6 H6A 120.1 . .
C8 C7 C12 117.76(17) . .
C8 C7 C3 121.83(17) . .
C12 C7 C3 120.20(17) . .
C9 C8 C7 120.58(18) . .
C9 C8 H8A 119.7 . .
C7 C8 H8A 119.7 . .
C8 C9 C10 120.87(19) . .
C8 C9 H9A 119.6 . .
C10 C9 H9A 119.6 . .
C11 C10 C9 119.62(18) . .
C11 C10 H10A 120.2 . .
C9 C10 H10A 120.2 . .
C10 C11 C12 118.99(18) . .
C10 C11 C14 120.61(17) . .
C12 C11 C14 120.36(18) . .
C7 C12 C11 122.18(18) . .
C7 C12 H12A 118.9 . .
C11 C12 H12A 118.9 . .
O2 C13 O1 125.80(17) . .
O2 C13 C1 116.78(15) . .
O1 C13 C1 117.42(17) . .
O3 C14 O4 126.27(19) . .
O3 C14 C11 117.46(19) . .
O4 C14 C11 116.27(17) . .
O5 C15 O6 125.50(17) . .
O5 C15 C4 117.14(16) . .
O6 C15 C4 117.32(16) . .
N1 C16 C20 123.35(19) . .
N1 C16 H16A 118.3 . .
C20 C16 H16A 118.3 . .
N1 C17 C18 124.04(18) . .
N1 C17 H17A 118.0 . .
C18 C17 H17A 118.0 . .
C17 C18 C19 118.96(18) . .
C17 C18 H18A 120.5 . .
C19 C18 H18A 120.5 . .
C20 C19 C18 117.03(17) . .
C20 C19 C21 122.26(17) . .
C18 C19 C21 120.71(17) . .
C16 C20 C19 120.03(19) . .
C16 C20 H20A 120.0 . .
C19 C20 H20A 120.0 . .
C22 C21 C25 117.14(17) . .
C22 C21 C19 121.95(18) . .
C25 C21 C19 120.90(19) . .
C23 C22 C21 119.39(19) . .
C23 C22 H22A 120.3 . .
C21 C22 H22A 120.3 . .
N2 C23 C22 123.5(2) . .
N2 C23 H23A 118.2 . .
C22 C23 H23A 118.2 . .
N2 C24 C25 123.42(19) . .
N2 C24 H24A 118.3 . .
C25 C24 H24A 118.3 . .
C24 C25 C21 119.6(2) . .
C24 C25 H25A 120.2 . .
C21 C25 H25A 120.2 . .
N3 C26 C27 123.1(2) . .
N3 C26 H26A 118.5 . .
C27 C26 H26A 118.5 . .
C26 C27 C28 120.1(2) . .
C26 C27 H27A 119.9 . .
C28 C27 H27A 119.9 . .
C29 C28 C27 116.22(16) . .
C29 C28 C28 121.5(2) . 3_554
C27 C28 C28 122.3(2) . 3_554
C30 C29 C28 120.01(19) . .
C30 C29 H29A 120.0 . .
C28 C29 H29A 120.0 . .
N3 C30 C29 123.40(19) . .
N3 C30 H30A 118.3 . .
C29 C30 H30A 118.3 . .

loop_
_geom_bond_atom_site_label_1
_geom_bond_atom_site_label_2
_geom_bond_distance
_geom_bond_site_symmetry_2
Mn1 O4 2.1383(15) 4_566
Mn1 O6 2.1600(14) 1_455
Mn1 O1 2.1651(14) .
Mn1 N1 2.2691(15) .
Mn1 N2 2.2740(15) 1_554
Mn1 O1W 2.2767(17) .
Mn2 O2 2.1505(13) .
Mn2 O2 2.1505(13) 3
Mn2 O5 2.2055(13) 1_455
Mn2 O5 2.2055(13) 3_655
Mn2 N3 2.2701(14) .
Mn2 N3 2.2701(14) 3
N1 C16 1.331(2) .
N1 C17 1.335(2) .
N2 C23 1.332(3) .
N2 C24 1.334(3) .
N2 Mn1 2.2740(15) 1_556
N3 C26 1.328(3) .
N3 C30 1.332(2) .
O1 C13 1.257(2) .
O2 C13 1.248(2) .
O3 C14 1.242(2) .
O4 C14 1.255(2) .
O4 Mn1 2.1383(15) 4_665
O5 C15 1.251(2) .
O5 Mn2 2.2055(13) 1_655
O6 C15 1.257(2) .
O6 Mn1 2.1600(14) 1_655
O1W H1WA 0.92(4) .
O1W H1WB 0.82(4) .
C1 C6 1.384(3) .
C1 C2 1.390(2) .
C1 C13 1.514(2) .
C2 C3 1.395(2) .
C2 H2A 0.9300 .
C3 C4 1.397(3) .
C3 C7 1.485(2) .
C4 C5 1.392(2) .
C4 C15 1.516(2) .
C5 C6 1.385(3) .
C5 H5A 0.9300 .
C6 H6A 0.9300 .
C7 C8 1.390(3) .
C7 C12 1.391(3) .
C8 C9 1.383(3) .
C8 H8A 0.9300 .
C9 C10 1.386(3) .
C9 H9A 0.9300 .
C10 C11 1.383(3) .
C10 H10A 0.9300 .
C11 C12 1.391(3) .
C11 C14 1.514(3) .
C12 H12A 0.9300 .
C16 C20 1.373(3) .
C16 H16A 0.9300 .
C17 C18 1.377(2) .
C17 H17A 0.9300 .
C18 C19 1.388(3) .
C18 H18A 0.9300 .
C19 C20 1.383(3) .
C19 C21 1.481(2) .
C20 H20A 0.9300 .
C21 C22 1.383(3) .
C21 C25 1.390(3) .
C22 C23 1.381(3) .
C22 H22A 0.9300 .
C23 H23A 0.9300 .
C24 C25 1.375(3) .
C24 H24A 0.9300 .
C25 H25A 0.9300 .
C26 C27 1.381(3) .
C26 H26A 0.9300 .
C27 C28 1.389(3) .
C27 H27A 0.9300 .
C28 C29 1.382(3) .
C28 C28 1.491(3) 3_554
C29 C30 1.379(2) .
C29 H29A 0.9300 .
C30 H30A 0.9300 .
